data_4066619
loop_
_publ_author_name
'Pa\<zick\'y, Marek'
'Loos, Annette'
'Ferreira, Maria Jo\~ao'
'Serra, Daniel'
'Vinokurov, Nikolai'
'Rominger, Frank'
'J\"akel, Christoph'
'Hashmi, A. Stephen K.'
'Limbach, Michael'

_publ_section_title
;
 Synthesis, Reactivity, and Electrochemical Studies of Gold(I) and
 Gold(III) Complexes Supported by N-Heterocyclic Carbenes and Their
 Application in Catalysis
;
_journal_coden_ASTM ORGND7
_journal_issue 20
_journal_name_full Organometallics
_journal_page_first 4448
_journal_page_last 4458
_journal_paper_doi 10.1021/om1005484
_journal_volume 29
_journal_year 2010
_chemical_formula_sum 'C27 H29 Au N2'
_chemical_formula_weight 578.49
_chemical_name_common 'in manuscript 3a'
_space_group_IT_number 2
_symmetry_cell_setting triclinic
_symmetry_space_group_name_Hall '-P 1'
_symmetry_space_group_name_H-M 'P -1'
_atom_sites_solution_hydrogens geom
_atom_sites_solution_primary direct
_atom_sites_solution_secondary difmap
_audit_creation_method SHELXL-97
_cell_angle_alpha 78.8470(10)
_cell_angle_beta 83.6890(10)
_cell_angle_gamma 76.9980(10)
_cell_formula_units_Z 4
_cell_length_a 9.9083(2)
_cell_length_b 15.5827(3)
_cell_length_c 16.2631(3)
_cell_measurement_reflns_used 5912
_cell_measurement_temperature 200(2)
_cell_volume 2394.61(8)
_computing_cell_refinement 'Bruker SAINT'
_computing_data_collection 'Bruker SMART'
_computing_data_reduction 'Bruker SAINT'
_computing_molecular_graphics 'Bruker SHELXTL'
_computing_publication_material 'Bruker SHELXTL'
_computing_structure_refinement 'SHELXL-97 (Sheldrick, 2008)'
_computing_structure_solution 'SHELXS-97 (Sheldrick, 2008)'
_diffrn_ambient_temperature 200(2)
_diffrn_measured_fraction_theta_full 0.993
_diffrn_measured_fraction_theta_max 0.993
_diffrn_measurement_device_type 'Bruker SMART CCD'
_diffrn_measurement_method '\w scans'
_diffrn_radiation_monochromator graphite
_diffrn_radiation_source 'fine-focus sealed tube'
_diffrn_radiation_type MoK\a
_diffrn_radiation_wavelength 0.71073
_diffrn_reflns_av_R_equivalents 0.1143
_diffrn_reflns_av_sigmaI/netI 0.0885
_diffrn_reflns_limit_h_max 12
_diffrn_reflns_limit_h_min -12
_diffrn_reflns_limit_k_max 20
_diffrn_reflns_limit_k_min -20
_diffrn_reflns_limit_l_max 21
_diffrn_reflns_limit_l_min -20
_diffrn_reflns_number 25010
_diffrn_reflns_theta_full 27.49
_diffrn_reflns_theta_max 27.49
_diffrn_reflns_theta_min 1.28
_exptl_absorpt_coefficient_mu 6.158
_exptl_absorpt_correction_T_max 0.8867
_exptl_absorpt_correction_T_min 0.2974
_exptl_absorpt_correction_type multi-scan
_exptl_absorpt_process_details
;
Sheldrick, G. M. (2008). <i>SADABS</i>. University of G\"ottingen, Germany.
;
_exptl_crystal_colour colorless
_exptl_crystal_density_diffrn 1.605
_exptl_crystal_density_method 'not measured'
_exptl_crystal_description platte
_exptl_crystal_F_000 1136
_exptl_crystal_size_max 0.26
_exptl_crystal_size_mid 0.18
_exptl_crystal_size_min 0.02
_refine_diff_density_max 4.866
_refine_diff_density_min -3.037
_refine_diff_density_rms 0.236
_refine_ls_extinction_coef 0.0017(4)
_refine_ls_extinction_expression Fc^*^=kFc[1+0.001xFc^2^\l^3^/sin(2\q)]^-1/4^
_refine_ls_extinction_method SHELXL
_refine_ls_goodness_of_fit_ref 1.071
_refine_ls_hydrogen_treatment constr
_refine_ls_matrix_type full
_refine_ls_number_parameters 542
_refine_ls_number_reflns 10903
_refine_ls_number_restraints 0
_refine_ls_restrained_S_all 1.071
_refine_ls_R_factor_all 0.1082
_refine_ls_R_factor_gt 0.0764
_refine_ls_shift/su_max 0.001
_refine_ls_shift/su_mean 0.000
_refine_ls_structure_factor_coef Fsqd
_refine_ls_weighting_details 'calc w=1/[\s^2^(Fo^2^)+(0.1230P)^2^+15.4866P] where P=(Fo^2^+2Fc^2^)/3'
_refine_ls_weighting_scheme calc
_refine_ls_wR_factor_gt 0.2021
_refine_ls_wR_factor_ref 0.2510
_reflns_number_gt 7328
_reflns_number_total 10903
_reflns_threshold_expression >2sigma(I)
_cod_data_source_file om1005484_si_002.cif
_cod_data_source_block pa13
_cod_depositor_comments
;
The following automatic conversions were performed:

'_symmetry_cell_setting' value 'Triclinic' changed to 'triclinic'
according to /home/saulius/struct/CIF-dictionaries/cif_core.dic
dictionary named 'cif_core.dic' version 2.4.1 from 2010-06-29.

Automatic conversion script
Id: cif_fix_values 1715 2011-07-08 13:25:40Z adriana 

 Updated bibliographic information.

 Antanas Vaitkus,
 2021-09-21
;
_cod_original_sg_symbol_H-M P-1
_cod_database_code 4066619

loop_
_symmetry_equiv_pos_as_xyz
'x, y, z'
'-x, -y, -z'

loop_
_atom_site_label
_atom_site_type_symbol
_atom_site_fract_x
_atom_site_fract_y
_atom_site_fract_z
_atom_site_U_iso_or_equiv
_atom_site_adp_type
_atom_site_occupancy
_atom_site_symmetry_multiplicity
_atom_site_calc_flag
_atom_site_refinement_flags
Au1 Au -0.02229(4) 1.25376(3) 0.99501(3) 0.05621(18) Uani 1 1 d .
C1 C 0.1445(11) 1.2173(7) 1.0628(8) 0.056(2) Uani 1 1 d .
N2 N 0.2519(10) 1.1448(6) 1.0623(7) 0.061(2) Uani 1 1 d .
C3 C 0.3476(14) 1.1437(8) 1.1186(9) 0.070(3) Uani 1 1 d .
H3 H 0.4296 1.0993 1.1299 0.084 Uiso 1 1 calc R
C4 C 0.3036(13) 1.2160(8) 1.1542(10) 0.071(3) Uani 1 1 d .
H4 H 0.3487 1.2338 1.1947 0.085 Uiso 1 1 calc R
N5 N 0.1800(10) 1.2598(6) 1.1208(7) 0.062(2) Uani 1 1 d .
C11 C 0.2628(12) 1.0805(7) 1.0063(8) 0.057(3) Uani 1 1 d .
C12 C 0.3331(13) 1.0940(7) 0.9292(9) 0.066(3) Uani 1 1 d .
C13 C 0.3378(13) 1.0336(8) 0.8778(8) 0.065(3) Uani 1 1 d .
H13 H 0.3838 1.0426 0.8234 0.078 Uiso 1 1 calc R
C14 C 0.2775(14) 0.9590(7) 0.9024(8) 0.063(3) Uani 1 1 d .
C15 C 0.2075(15) 0.9469(8) 0.9820(9) 0.069(3) Uani 1 1 d .
H15 H 0.1652 0.8968 0.9999 0.082 Uiso 1 1 calc R
C16 C 0.1999(15) 1.0085(9) 1.0349(9) 0.070(3) Uani 1 1 d .
C17 C 0.4067(19) 1.1705(10) 0.9022(12) 0.094(5) Uani 1 1 d .
H17A H 0.4504 1.1686 0.8453 0.141 Uiso 1 1 calc R
H17B H 0.4782 1.1655 0.9411 0.141 Uiso 1 1 calc R
H17C H 0.3396 1.2272 0.9026 0.141 Uiso 1 1 calc R
C18 C 0.2830(18) 0.8944(10) 0.8435(11) 0.087(4) Uani 1 1 d .
H18A H 0.3361 0.9128 0.7911 0.131 Uiso 1 1 calc R
H18B H 0.1884 0.8942 0.8312 0.131 Uiso 1 1 calc R
H18C H 0.3280 0.8342 0.8698 0.131 Uiso 1 1 calc R
C19 C 0.1285(19) 0.9917(11) 1.1210(10) 0.087(5) Uani 1 1 d .
H19A H 0.0911 0.9375 1.1277 0.130 Uiso 1 1 calc R
H19B H 0.0526 1.0428 1.1282 0.130 Uiso 1 1 calc R
H19C H 0.1953 0.9840 1.1634 0.130 Uiso 1 1 calc R
C21 C 0.0910(12) 1.3423(7) 1.1423(7) 0.055(2) Uani 1 1 d .
C22 C -0.0059(12) 1.3361(7) 1.2097(8) 0.058(3) Uani 1 1 d .
C23 C -0.0886(13) 1.4161(9) 1.2298(8) 0.067(3) Uani 1 1 d .
H23 H -0.1577 1.4140 1.2751 0.080 Uiso 1 1 calc R
C24 C -0.0703(12) 1.4984(8) 1.1842(8) 0.062(3) Uani 1 1 d .
C25 C 0.0301(13) 1.5011(8) 1.1193(8) 0.060(3) Uani 1 1 d .
H25 H 0.0419 1.5577 1.0888 0.071 Uiso 1 1 calc R
C26 C 0.1164(12) 1.4235(8) 1.0962(7) 0.058(3) Uani 1 1 d .
C27 C -0.0231(16) 1.2476(9) 1.2608(11) 0.083(4) Uani 1 1 d .
H27A H -0.0972 1.2574 1.3053 0.124 Uiso 1 1 calc R
H27B H 0.0641 1.2168 1.2861 0.124 Uiso 1 1 calc R
H27C H -0.0475 1.2109 1.2245 0.124 Uiso 1 1 calc R
C28 C -0.1629(16) 1.5844(9) 1.2035(10) 0.084(4) Uani 1 1 d .
H28A H -0.2286 1.5708 1.2514 0.126 Uiso 1 1 calc R
H28B H -0.2144 1.6153 1.1544 0.126 Uiso 1 1 calc R
H28C H -0.1059 1.6228 1.2174 0.126 Uiso 1 1 calc R
C29 C 0.2251(15) 1.4284(10) 1.0255(9) 0.076(4) Uani 1 1 d .
H29A H 0.2254 1.4912 1.0019 0.113 Uiso 1 1 calc R
H29B H 0.2053 1.3985 0.9819 0.113 Uiso 1 1 calc R
H29C H 0.3162 1.3988 1.0462 0.113 Uiso 1 1 calc R
C31 C -0.1919(12) 1.2933(7) 0.9223(8) 0.060(3) Uani 1 1 d .
C32 C -0.1765(15) 1.2939(10) 0.8407(11) 0.082(4) Uani 1 1 d .
H32 H -0.0863 1.2713 0.8173 0.099 Uiso 1 1 calc R
C33 C -0.2849(16) 1.3259(13) 0.7851(11) 0.090(5) Uani 1 1 d .
H33 H -0.2675 1.3282 0.7262 0.108 Uiso 1 1 calc R
C34 C -0.4163(15) 1.3535(10) 0.8206(10) 0.077(4) Uani 1 1 d .
H34 H -0.4932 1.3723 0.7865 0.092 Uiso 1 1 calc R
C35 C -0.4361(16) 1.3537(11) 0.9066(11) 0.083(4) Uani 1 1 d .
H35 H -0.5263 1.3740 0.9313 0.100 Uiso 1 1 calc R
C36 C -0.3227(15) 1.3237(10) 0.9565(9) 0.076(4) Uani 1 1 d .
H36 H -0.3365 1.3245 1.0152 0.092 Uiso 1 1 calc R
Au2 Au 0.25718(5) 0.26141(3) 0.45040(3) 0.05922(19) Uani 1 1 d .
C6 C 0.1613(14) 0.2156(9) 0.5624(8) 0.070(3) Uani 1 1 d .
N7 N 0.2211(11) 0.1586(7) 0.6289(7) 0.066(2) Uani 1 1 d .
C8 C 0.1233(16) 0.1451(12) 0.6938(9) 0.083(4) Uani 1 1 d .
H8 H 0.1398 0.1070 0.7464 0.099 Uiso 1 1 calc R
C9 C 0.0027(16) 0.1940(12) 0.6705(9) 0.085(4) Uani 1 1 d .
H9 H -0.0835 0.1979 0.7030 0.102 Uiso 1 1 calc R
N10 N 0.0256(11) 0.2382(8) 0.5903(7) 0.070(3) Uani 1 1 d .
C41 C 0.3656(13) 0.1149(9) 0.6291(7) 0.064(3) Uani 1 1 d .
C42 C 0.4605(15) 0.1611(9) 0.6466(8) 0.071(3) Uani 1 1 d .
C43 C 0.5962(15) 0.1134(9) 0.6533(9) 0.072(3) Uani 1 1 d .
H43 H 0.6640 0.1430 0.6653 0.087 Uiso 1 1 calc R
C44 C 0.6383(16) 0.0235(9) 0.6431(8) 0.073(3) Uani 1 1 d .
C45 C 0.5394(16) -0.0166(10) 0.6232(9) 0.076(3) Uani 1 1 d .
H45 H 0.5659 -0.0768 0.6142 0.092 Uiso 1 1 calc R
C46 C 0.4029(17) 0.0272(9) 0.6157(8) 0.072(3) Uani 1 1 d .
C47 C 0.4206(18) 0.2575(11) 0.6559(13) 0.098(6) Uani 1 1 d .
H47A H 0.5022 0.2771 0.6683 0.147 Uiso 1 1 calc R
H47B H 0.3486 0.2647 0.7019 0.147 Uiso 1 1 calc R
H47C H 0.3848 0.2937 0.6035 0.147 Uiso 1 1 calc R
C48 C 0.7875(16) -0.0239(11) 0.6518(11) 0.086(4) Uani 1 1 d .
H48A H 0.8404 0.0168 0.6657 0.130 Uiso 1 1 calc R
H48B H 0.8268 -0.0431 0.5987 0.130 Uiso 1 1 calc R
H48C H 0.7925 -0.0764 0.6966 0.130 Uiso 1 1 calc R
C49 C 0.2955(19) -0.0195(11) 0.5931(11) 0.088(4) Uani 1 1 d .
H49A H 0.2050 0.0219 0.5900 0.132 Uiso 1 1 calc R
H49B H 0.2886 -0.0721 0.6363 0.132 Uiso 1 1 calc R
H49C H 0.3241 -0.0383 0.5386 0.132 Uiso 1 1 calc R
C51 C -0.0815(13) 0.2993(10) 0.5418(8) 0.069(3) Uani 1 1 d .
C52 C -0.1541(15) 0.2634(11) 0.4925(8) 0.076(4) Uani 1 1 d .
C53 C -0.2621(14) 0.3210(10) 0.4488(9) 0.074(3) Uani 1 1 d .
H53 H -0.3134 0.2974 0.4158 0.089 Uiso 1 1 calc R
C54 C -0.2972(14) 0.4121(11) 0.4520(9) 0.078(4) Uani 1 1 d .
C55 C -0.2226(15) 0.4452(11) 0.5039(9) 0.080(4) Uani 1 1 d .
H55 H -0.2464 0.5068 0.5082 0.096 Uiso 1 1 calc R
C56 C -0.1166(13) 0.3901(10) 0.5483(9) 0.070(3) Uani 1 1 d .
C57 C -0.1168(19) 0.1676(10) 0.4851(10) 0.087(4) Uani 1 1 d .
H57A H -0.0395 0.1373 0.5200 0.131 Uiso 1 1 calc R
H57B H -0.0891 0.1619 0.4264 0.131 Uiso 1 1 calc R
H57C H -0.1971 0.1401 0.5042 0.131 Uiso 1 1 calc R
C58 C -0.4148(17) 0.4716(12) 0.4023(11) 0.095(5) Uani 1 1 d .
H58A H -0.4262 0.5333 0.4114 0.143 Uiso 1 1 calc R
H58B H -0.5010 0.4506 0.4210 0.143 Uiso 1 1 calc R
H58C H -0.3931 0.4695 0.3424 0.143 Uiso 1 1 calc R
C59 C -0.0365(18) 0.4244(11) 0.6036(11) 0.089(4) Uani 1 1 d .
H59A H 0.0342 0.3750 0.6299 0.133 Uiso 1 1 calc R
H59B H -0.1001 0.4500 0.6474 0.133 Uiso 1 1 calc R
H59C H 0.0087 0.4706 0.5697 0.133 Uiso 1 1 calc R
C61 C 0.3595(13) 0.3107(8) 0.3403(7) 0.059(3) Uani 1 1 d .
C62 C 0.4938(14) 0.2726(8) 0.3162(9) 0.066(3) Uani 1 1 d .
H62 H 0.5381 0.2183 0.3490 0.079 Uiso 1 1 calc R
C63 C 0.5666(15) 0.3100(10) 0.2463(10) 0.077(4) Uani 1 1 d .
H63 H 0.6594 0.2819 0.2320 0.093 Uiso 1 1 calc R
C64 C 0.5035(17) 0.3890(10) 0.1971(9) 0.078(4) Uani 1 1 d .
H64 H 0.5519 0.4159 0.1488 0.093 Uiso 1 1 calc R
C65 C 0.3691(15) 0.4274(9) 0.2201(8) 0.068(3) Uani 1 1 d .
H65 H 0.3245 0.4814 0.1870 0.082 Uiso 1 1 calc R
C66 C 0.2971(13) 0.3891(8) 0.2905(8) 0.063(3) Uani 1 1 d .
H66 H 0.2041 0.4169 0.3046 0.075 Uiso 1 1 calc R

loop_
_atom_site_aniso_label
_atom_site_aniso_U_11
_atom_site_aniso_U_22
_atom_site_aniso_U_33
_atom_site_aniso_U_23
_atom_site_aniso_U_13
_atom_site_aniso_U_12
Au1 0.0581(3) 0.0504(3) 0.0610(3) -0.0193(2) -0.0070(2) -0.00344(18)
C1 0.052(6) 0.052(6) 0.068(7) -0.022(5) -0.003(5) -0.009(5)
N2 0.066(6) 0.048(5) 0.069(6) -0.024(4) -0.013(5) 0.005(4)
C3 0.072(8) 0.058(7) 0.081(9) -0.030(6) -0.018(6) 0.004(6)
C4 0.059(7) 0.060(7) 0.097(10) -0.035(7) -0.020(6) 0.006(5)
N5 0.061(5) 0.056(5) 0.070(6) -0.029(5) -0.007(5) 0.003(4)
C11 0.060(6) 0.042(5) 0.066(7) -0.018(5) -0.008(5) 0.004(4)
C12 0.064(7) 0.041(5) 0.086(9) -0.019(5) 0.006(6) 0.005(5)
C13 0.069(7) 0.057(6) 0.064(7) -0.020(5) -0.006(6) 0.004(5)
C14 0.077(8) 0.044(5) 0.066(7) -0.026(5) 0.000(6) 0.001(5)
C15 0.089(9) 0.050(6) 0.074(8) -0.029(6) 0.008(7) -0.019(6)
C16 0.083(8) 0.057(7) 0.068(7) -0.019(6) -0.005(6) -0.003(6)
C17 0.116(13) 0.062(8) 0.108(12) -0.025(8) 0.014(10) -0.029(8)
C18 0.108(12) 0.068(8) 0.092(11) -0.035(8) -0.011(9) -0.011(8)
C19 0.106(12) 0.083(9) 0.073(9) -0.029(8) 0.026(8) -0.025(9)
C21 0.063(6) 0.046(5) 0.055(6) -0.019(5) -0.011(5) 0.006(4)
C22 0.059(6) 0.050(6) 0.067(7) -0.016(5) -0.001(5) -0.007(5)
C23 0.067(7) 0.070(7) 0.057(7) -0.020(6) 0.001(5) 0.000(6)
C24 0.063(6) 0.059(6) 0.064(7) -0.032(6) -0.003(5) 0.006(5)
C25 0.065(7) 0.048(5) 0.065(7) -0.011(5) -0.003(5) -0.010(5)
C26 0.059(6) 0.056(6) 0.059(6) -0.023(5) -0.001(5) -0.003(5)
C27 0.076(8) 0.056(7) 0.108(12) -0.009(7) 0.001(8) -0.002(6)
C28 0.087(9) 0.066(8) 0.093(10) -0.041(8) -0.012(8) 0.021(7)
C29 0.072(8) 0.075(8) 0.074(8) -0.019(7) 0.011(7) -0.005(7)
C31 0.060(6) 0.042(5) 0.076(8) -0.008(5) 0.008(6) -0.012(5)
C32 0.063(7) 0.085(9) 0.108(12) -0.046(9) -0.026(8) -0.001(7)
C33 0.069(9) 0.121(13) 0.082(10) -0.037(10) -0.002(7) -0.012(9)
C34 0.067(8) 0.087(9) 0.082(9) -0.025(8) -0.014(7) -0.011(7)
C35 0.068(8) 0.085(10) 0.090(10) -0.020(8) 0.000(7) -0.001(7)
C36 0.077(8) 0.087(9) 0.063(8) -0.017(7) 0.009(6) -0.017(7)
Au2 0.0618(3) 0.0595(3) 0.0569(3) -0.0184(2) -0.0036(2) -0.0070(2)
C6 0.076(8) 0.076(8) 0.062(7) -0.025(6) 0.007(6) -0.018(6)
N7 0.069(6) 0.072(6) 0.056(6) -0.017(5) -0.010(5) -0.007(5)
C8 0.075(9) 0.110(12) 0.053(7) -0.016(7) -0.003(6) 0.000(8)
C9 0.075(9) 0.114(12) 0.056(7) -0.017(8) 0.014(7) -0.004(8)
N10 0.062(6) 0.088(7) 0.056(6) -0.016(5) -0.006(5) -0.005(5)
C41 0.069(7) 0.071(7) 0.049(6) -0.012(5) -0.004(5) -0.008(6)
C42 0.078(8) 0.063(7) 0.061(7) -0.020(6) -0.006(6) 0.012(6)
C43 0.077(8) 0.073(8) 0.070(8) -0.017(7) -0.007(6) -0.014(7)
C44 0.086(9) 0.067(7) 0.050(6) 0.000(6) 0.007(6) 0.001(7)
C45 0.090(10) 0.065(7) 0.071(8) -0.016(6) -0.003(7) -0.009(7)
C46 0.098(10) 0.062(7) 0.053(7) 0.002(6) -0.002(6) -0.021(7)
C47 0.084(10) 0.094(11) 0.129(15) -0.063(11) -0.031(10) 0.000(8)
C48 0.076(9) 0.078(9) 0.086(10) 0.000(8) -0.005(8) 0.009(7)
C49 0.108(12) 0.084(10) 0.083(10) -0.017(8) -0.020(9) -0.033(9)
C51 0.060(7) 0.087(9) 0.063(7) -0.035(7) -0.001(5) -0.006(6)
C52 0.081(9) 0.097(10) 0.048(6) -0.028(7) 0.010(6) -0.006(7)
C53 0.066(7) 0.089(9) 0.070(8) -0.028(7) -0.001(6) -0.010(7)
C54 0.058(7) 0.104(11) 0.064(8) -0.026(7) 0.004(6) 0.006(7)
C55 0.076(9) 0.091(10) 0.066(8) -0.027(7) 0.015(7) -0.005(7)
C56 0.056(6) 0.090(9) 0.073(8) -0.044(7) 0.000(6) -0.012(6)
C57 0.113(12) 0.080(9) 0.072(9) -0.007(7) -0.019(8) -0.027(9)
C58 0.080(10) 0.112(13) 0.081(10) -0.031(9) -0.013(8) 0.022(9)
C59 0.095(11) 0.084(10) 0.096(11) -0.039(9) -0.002(9) -0.017(8)
C61 0.077(7) 0.058(6) 0.046(5) -0.016(5) -0.004(5) -0.017(6)
C62 0.072(7) 0.055(6) 0.077(8) -0.021(6) -0.008(6) -0.015(6)
C63 0.064(7) 0.078(9) 0.092(10) -0.035(8) 0.005(7) -0.007(6)
C64 0.094(10) 0.082(9) 0.062(8) -0.017(7) 0.006(7) -0.029(8)
C65 0.079(8) 0.061(7) 0.061(7) -0.006(6) -0.007(6) -0.007(6)
C66 0.066(7) 0.058(6) 0.062(7) -0.018(5) -0.008(5) -0.001(5)

loop_
_atom_type_symbol
_atom_type_description
_atom_type_scat_dispersion_real
_atom_type_scat_dispersion_imag
_atom_type_scat_source
C C 0.0033 0.0016 'International Tables Vol C Tables 4.2.6.8 and 6.1.1.4'
H H 0.0000 0.0000 'International Tables Vol C Tables 4.2.6.8 and 6.1.1.4'
N N 0.0061 0.0033 'International Tables Vol C Tables 4.2.6.8 and 6.1.1.4'
Au Au -2.0133 8.8022 'International Tables Vol C Tables 4.2.6.8 and 6.1.1.4'

loop_
_geom_angle_atom_site_label_1
_geom_angle_atom_site_label_2
_geom_angle_atom_site_label_3
_geom_angle
C1 Au1 C31 178.5(5)
N2 C1 N5 102.7(9)
N2 C1 Au1 129.0(8)
N5 C1 Au1 128.3(8)
C1 N2 C3 111.1(9)
C1 N2 C11 122.9(10)
C3 N2 C11 126.0(9)
C4 C3 N2 107.5(11)
C4 C3 H3 126.3
N2 C3 H3 126.3
C3 C4 N5 106.4(11)
C3 C4 H4 126.8
N5 C4 H4 126.8
C1 N5 C4 112.3(9)
C1 N5 C21 121.4(10)
C4 N5 C21 126.4(10)
C12 C11 C16 123.6(11)
C12 C11 N2 119.2(11)
C16 C11 N2 117.2(11)
C13 C12 C11 117.4(12)
C13 C12 C17 120.6(13)
C11 C12 C17 122.0(12)
C12 C13 C14 122.3(12)
C12 C13 H13 118.8
C14 C13 H13 118.8
C13 C14 C15 118.7(10)
C13 C14 C18 120.8(12)
C15 C14 C18 120.5(12)
C16 C15 C14 119.9(12)
C16 C15 H15 120.1
C14 C15 H15 120.1
C11 C16 C15 118.1(12)
C11 C16 C19 123.3(12)
C15 C16 C19 118.5(13)
C12 C17 H17A 109.5
C12 C17 H17B 109.5
H17A C17 H17B 109.5
C12 C17 H17C 109.5
H17A C17 H17C 109.5
H17B C17 H17C 109.5
C14 C18 H18A 109.5
C14 C18 H18B 109.5
H18A C18 H18B 109.5
C14 C18 H18C 109.5
H18A C18 H18C 109.5
H18B C18 H18C 109.5
C16 C19 H19A 109.5
C16 C19 H19B 109.5
H19A C19 H19B 109.5
C16 C19 H19C 109.5
H19A C19 H19C 109.5
H19B C19 H19C 109.5
C22 C21 C26 123.7(10)
C22 C21 N5 118.7(10)
C26 C21 N5 117.4(10)
C21 C22 C23 117.6(11)
C21 C22 C27 121.9(11)
C23 C22 C27 120.4(12)
C24 C23 C22 120.7(11)
C24 C23 H23 119.6
C22 C23 H23 119.6
C25 C24 C23 119.5(10)
C25 C24 C28 119.7(13)
C23 C24 C28 120.8(12)
C24 C25 C26 122.6(11)
C24 C25 H25 118.7
C26 C25 H25 118.7
C21 C26 C25 115.8(10)
C21 C26 C29 122.7(10)
C25 C26 C29 121.5(11)
C22 C27 H27A 109.5
C22 C27 H27B 109.5
H27A C27 H27B 109.5
C22 C27 H27C 109.5
H27A C27 H27C 109.5
H27B C27 H27C 109.5
C24 C28 H28A 109.5
C24 C28 H28B 109.5
H28A C28 H28B 109.5
C24 C28 H28C 109.5
H28A C28 H28C 109.5
H28B C28 H28C 109.5
C26 C29 H29A 109.5
C26 C29 H29B 109.5
H29A C29 H29B 109.5
C26 C29 H29C 109.5
H29A C29 H29C 109.5
H29B C29 H29C 109.5
C32 C31 C36 117.8(13)
C32 C31 Au1 120.9(10)
C36 C31 Au1 121.3(10)
C31 C32 C33 124.8(14)
C31 C32 H32 117.6
C33 C32 H32 117.6
C34 C33 C32 116.9(15)
C34 C33 H33 121.6
C32 C33 H33 121.6
C33 C34 C35 119.7(15)
C33 C34 H34 120.1
C35 C34 H34 120.1
C34 C35 C36 119.7(14)
C34 C35 H35 120.1
C36 C35 H35 120.1
C31 C36 C35 121.1(13)
C31 C36 H36 119.5
C35 C36 H36 119.5
C6 Au2 C61 177.2(5)
N7 C6 N10 103.7(11)
N7 C6 Au2 127.4(10)
N10 C6 Au2 128.8(11)
C6 N7 C8 110.4(11)
C6 N7 C41 124.5(11)
C8 N7 C41 125.0(11)
C9 C8 N7 108.2(13)
C9 C8 H8 125.9
N7 C8 H8 125.9
C8 C9 N10 106.7(13)
C8 C9 H9 126.6
N10 C9 H9 126.6
C6 N10 C9 111.0(12)
C6 N10 C51 124.8(11)
C9 N10 C51 124.2(11)
C46 C41 C42 122.9(13)
C46 C41 N7 118.6(12)
C42 C41 N7 118.5(11)
C43 C42 C41 116.2(12)
C43 C42 C47 121.4(14)
C41 C42 C47 122.4(12)
C42 C43 C44 123.1(14)
C42 C43 H43 118.4
C44 C43 H43 118.4
C45 C44 C43 117.2(14)
C45 C44 C48 122.8(14)
C43 C44 C48 120.0(14)
C44 C45 C46 122.4(13)
C44 C45 H45 118.8
C46 C45 H45 118.8
C45 C46 C41 118.2(13)
C45 C46 C49 120.9(13)
C41 C46 C49 120.9(14)
C42 C47 H47A 109.5
C42 C47 H47B 109.5
H47A C47 H47B 109.5
C42 C47 H47C 109.5
H47A C47 H47C 109.5
H47B C47 H47C 109.5
C44 C48 H48A 109.5
C44 C48 H48B 109.5
H48A C48 H48B 109.5
C44 C48 H48C 109.5
H48A C48 H48C 109.5
H48B C48 H48C 109.5
C46 C49 H49A 109.5
C46 C49 H49B 109.5
H49A C49 H49B 109.5
C46 C49 H49C 109.5
H49A C49 H49C 109.5
H49B C49 H49C 109.5
C52 C51 C56 121.4(13)
C52 C51 N10 117.5(13)
C56 C51 N10 120.9(11)
C53 C52 C51 117.9(14)
C53 C52 C57 120.5(13)
C51 C52 C57 121.5(14)
C54 C53 C52 122.2(13)
C54 C53 H53 118.9
C52 C53 H53 118.9
C53 C54 C55 117.9(14)
C53 C54 C58 119.7(14)
C55 C54 C58 122.4(15)
C56 C55 C54 121.4(14)
C56 C55 H55 119.3
C54 C55 H55 119.3
C55 C56 C51 119.1(12)
C55 C56 C59 121.9(14)
C51 C56 C59 118.9(13)
C52 C57 H57A 109.5
C52 C57 H57B 109.5
H57A C57 H57B 109.5
C52 C57 H57C 109.5
H57A C57 H57C 109.5
H57B C57 H57C 109.5
C54 C58 H58A 109.5
C54 C58 H58B 109.5
H58A C58 H58B 109.5
C54 C58 H58C 109.5
H58A C58 H58C 109.5
H58B C58 H58C 109.5
C56 C59 H59A 109.5
C56 C59 H59B 109.5
H59A C59 H59B 109.5
C56 C59 H59C 109.5
H59A C59 H59C 109.5
H59B C59 H59C 109.5
C62 C61 C66 117.3(12)
C62 C61 Au2 122.6(10)
C66 C61 Au2 119.9(9)
C61 C62 C63 122.7(13)
C61 C62 H62 118.7
C63 C62 H62 118.7
C62 C63 C64 119.6(13)
C62 C63 H63 120.2
C64 C63 H63 120.2
C65 C64 C63 118.3(13)
C65 C64 H64 120.9
C63 C64 H64 120.9
C64 C65 C66 121.5(13)
C64 C65 H65 119.2
C66 C65 H65 119.2
C61 C66 C65 120.6(12)
C61 C66 H66 119.7
C65 C66 H66 119.7

loop_
_geom_bond_atom_site_label_1
_geom_bond_atom_site_label_2
_geom_bond_distance
Au1 C1 2.002(11)
Au1 C31 2.072(13)
C1 N2 1.367(14)
C1 N5 1.368(14)
N2 C3 1.384(16)
N2 C11 1.459(14)
C3 C4 1.331(16)
C3 H3 0.9500
C4 N5 1.374(15)
C4 H4 0.9500
N5 C21 1.465(13)
C11 C12 1.369(18)
C11 C16 1.383(18)
C12 C13 1.366(17)
C12 C17 1.504(19)
C13 C14 1.395(18)
C13 H13 0.9500
C14 C15 1.400(18)
C14 C18 1.508(17)
C15 C16 1.392(17)
C15 H15 0.9500
C16 C19 1.50(2)
C17 H17A 0.9800
C17 H17B 0.9800
C17 H17C 0.9800
C18 H18A 0.9800
C18 H18B 0.9800
C18 H18C 0.9800
C19 H19A 0.9800
C19 H19B 0.9800
C19 H19C 0.9800
C21 C22 1.379(17)
C21 C26 1.401(16)
C22 C23 1.404(16)
C22 C27 1.501(18)
C23 C24 1.391(18)
C23 H23 0.9500
C24 C25 1.369(17)
C24 C28 1.511(15)
C25 C26 1.406(15)
C25 H25 0.9500
C26 C29 1.489(17)
C27 H27A 0.9800
C27 H27B 0.9800
C27 H27C 0.9800
C28 H28A 0.9800
C28 H28B 0.9800
C28 H28C 0.9800
C29 H29A 0.9800
C29 H29B 0.9800
C29 H29C 0.9800
C31 C32 1.32(2)
C31 C36 1.372(18)
C32 C33 1.42(2)
C32 H32 0.9500
C33 C34 1.38(2)
C33 H33 0.9500
C34 C35 1.39(2)
C34 H34 0.9500
C35 C36 1.40(2)
C35 H35 0.9500
C36 H36 0.9500
Au2 C6 2.037(13)
Au2 C61 2.060(12)
C6 N7 1.358(18)
C6 N10 1.361(16)
N7 C8 1.370(18)
N7 C41 1.441(16)
C8 C9 1.31(2)
C8 H8 0.9500
C9 N10 1.374(18)
C9 H9 0.9500
N10 C51 1.447(17)
C41 C46 1.386(18)
C41 C42 1.388(19)
C42 C43 1.386(19)
C42 C47 1.497(19)
C43 C44 1.407(19)
C43 H43 0.9500
C44 C45 1.37(2)
C44 C48 1.51(2)
C45 C46 1.38(2)
C45 H45 0.9500
C46 C49 1.53(2)
C47 H47A 0.9800
C47 H47B 0.9800
C47 H47C 0.9800
C48 H48A 0.9800
C48 H48B 0.9800
C48 H48C 0.9800
C49 H49A 0.9800
C49 H49B 0.9800
C49 H49C 0.9800
C51 C52 1.399(19)
C51 C56 1.401(19)
C52 C53 1.39(2)
C52 C57 1.48(2)
C53 C54 1.39(2)
C53 H53 0.9500
C54 C55 1.42(2)
C54 C58 1.52(2)
C55 C56 1.37(2)
C55 H55 0.9500
C56 C59 1.503(19)
C57 H57A 0.9800
C57 H57B 0.9800
C57 H57C 0.9800
C58 H58A 0.9800
C58 H58B 0.9800
C58 H58C 0.9800
C59 H59A 0.9800
C59 H59B 0.9800
C59 H59C 0.9800
C61 C62 1.378(18)
C61 C66 1.385(17)
C62 C63 1.38(2)
C62 H62 0.9500
C63 C64 1.39(2)
C63 H63 0.9500
C64 C65 1.37(2)
C64 H64 0.9500
C65 C66 1.386(18)
C65 H65 0.9500
C66 H66 0.9500

loop_
_geom_torsion_atom_site_label_1
_geom_torsion_atom_site_label_2
_geom_torsion_atom_site_label_3
_geom_torsion_atom_site_label_4
_geom_torsion
C31 Au1 C1 N2 -87(16)
C31 Au1 C1 N5 92(16)
N5 C1 N2 C3 0.5(14)
Au1 C1 N2 C3 179.9(10)
N5 C1 N2 C11 -177.3(11)
Au1 C1 N2 C11 2.0(18)
C1 N2 C3 C4 -1.2(17)
C11 N2 C3 C4 176.6(13)
N2 C3 C4 N5 1.3(17)
N2 C1 N5 C4 0.3(15)
Au1 C1 N5 C4 -179.1(10)
N2 C1 N5 C21 -179.4(11)
Au1 C1 N5 C21 1.3(17)
C3 C4 N5 C1 -1.0(17)
C3 C4 N5 C21 178.6(12)
C1 N2 C11 C12 90.7(15)
C3 N2 C11 C12 -86.8(16)
C1 N2 C11 C16 -89.1(15)
C3 N2 C11 C16 93.4(16)
C16 C11 C12 C13 1.5(19)
N2 C11 C12 C13 -178.3(11)
C16 C11 C12 C17 -176.6(14)
N2 C11 C12 C17 3.6(19)
C11 C12 C13 C14 -1.8(19)
C17 C12 C13 C14 176.3(13)
C12 C13 C14 C15 1(2)
C12 C13 C14 C18 179.1(13)
C13 C14 C15 C16 0(2)
C18 C14 C15 C16 -178.2(14)
C12 C11 C16 C15 -1(2)
N2 C11 C16 C15 179.1(12)
C12 C11 C16 C19 177.1(14)
N2 C11 C16 C19 -3.1(19)
C14 C15 C16 C11 0(2)
C14 C15 C16 C19 -177.8(14)
C1 N5 C21 C22 93.1(14)
C4 N5 C21 C22 -86.5(16)
C1 N5 C21 C26 -91.2(14)
C4 N5 C21 C26 89.2(16)
C26 C21 C22 C23 3.7(18)
N5 C21 C22 C23 179.1(11)
C26 C21 C22 C27 -175.9(12)
N5 C21 C22 C27 -0.5(18)
C21 C22 C23 C24 -1.4(19)
C27 C22 C23 C24 178.1(13)
C22 C23 C24 C25 0(2)
C22 C23 C24 C28 177.6(12)
C23 C24 C25 C26 0(2)
C28 C24 C25 C26 -177.8(12)
C22 C21 C26 C25 -3.8(18)
N5 C21 C26 C25 -179.3(10)
C22 C21 C26 C29 177.8(12)
N5 C21 C26 C29 2.3(17)
C24 C25 C26 C21 1.7(18)
C24 C25 C26 C29 -179.9(12)
C1 Au1 C31 C32 41(17)
C1 Au1 C31 C36 -136(16)
C36 C31 C32 C33 2(2)
Au1 C31 C32 C33 -175.3(13)
C31 C32 C33 C34 -4(3)
C32 C33 C34 C35 4(2)
C33 C34 C35 C36 -2(2)
C32 C31 C36 C35 1(2)
Au1 C31 C36 C35 177.5(11)
C34 C35 C36 C31 -1(2)
C61 Au2 C6 N7 -63(11)
C61 Au2 C6 N10 112(11)
N10 C6 N7 C8 2.0(15)
Au2 C6 N7 C8 178.6(11)
N10 C6 N7 C41 178.8(11)
Au2 C6 N7 C41 -4.7(18)
C6 N7 C8 C9 -1.4(19)
C41 N7 C8 C9 -178.1(14)
N7 C8 C9 N10 0.1(19)
N7 C6 N10 C9 -2.0(16)
Au2 C6 N10 C9 -178.4(11)
N7 C6 N10 C51 179.2(12)
Au2 C6 N10 C51 2.7(19)
C8 C9 N10 C6 1.2(19)
C8 C9 N10 C51 -179.9(13)
C6 N7 C41 C46 -98.9(15)
C8 N7 C41 C46 77.4(17)
C6 N7 C41 C42 84.0(16)
C8 N7 C41 C42 -99.7(17)
C46 C41 C42 C43 -2(2)
N7 C41 C42 C43 174.6(12)
C46 C41 C42 C47 176.2(14)
N7 C41 C42 C47 -7(2)
C41 C42 C43 C44 0(2)
C47 C42 C43 C44 -178.5(15)
C42 C43 C44 C45 2(2)
C42 C43 C44 C48 -179.6(13)
C43 C44 C45 C46 -2(2)
C48 C44 C45 C46 179.7(14)
C44 C45 C46 C41 0(2)
C44 C45 C46 C49 179.8(13)
C42 C41 C46 C45 2(2)
N7 C41 C46 C45 -174.5(12)
C42 C41 C46 C49 -177.5(13)
N7 C41 C46 C49 5.6(19)
C6 N10 C51 C52 89.7(17)
C9 N10 C51 C52 -89.0(17)
C6 N10 C51 C56 -94.2(16)
C9 N10 C51 C56 87.1(19)
C56 C51 C52 C53 1(2)
N10 C51 C52 C53 176.9(12)
C56 C51 C52 C57 179.7(14)
N10 C51 C52 C57 -4(2)
C51 C52 C53 C54 1(2)
C57 C52 C53 C54 -177.9(14)
C52 C53 C54 C55 -2(2)
C52 C53 C54 C58 179.3(13)
C53 C54 C55 C56 2(2)
C58 C54 C55 C56 -180.0(14)
C54 C55 C56 C51 0(2)
C54 C55 C56 C59 179.9(14)
C52 C51 C56 C55 -1(2)
N10 C51 C56 C55 -177.3(12)
C52 C51 C56 C59 178.8(13)
N10 C51 C56 C59 3(2)
C6 Au2 C61 C62 78(11)
C6 Au2 C61 C66 -97(11)
C66 C61 C62 C63 0.9(18)
Au2 C61 C62 C63 -174.1(10)
C61 C62 C63 C64 0(2)
C62 C63 C64 C65 0(2)
C63 C64 C65 C66 0(2)
C62 C61 C66 C65 -0.9(17)
Au2 C61 C66 C65 174.3(9)
C64 C65 C66 C61 0(2)
